data_4086628
loop_
_publ_author_name
'Ib\'a\~nez, Susana'
'Poyatos, Macarena'
'Dawe, Louise N.'
'Gusev, Dmitry'
'Peris, Eduardo'

_publ_section_title
;
 Ferrocenyl-Imidazolylidene Ligand for Redox-Switchable Gold-Based
 Catalysis. A Detailed Study on the Redox-Switching Abilities of the
 Ligand
;
_journal_issue 16
_journal_name_full Organometallics
_journal_page_first 2747
_journal_paper_doi 10.1021/acs.organomet.6b00517
_journal_volume 35
_journal_year 2016
_chemical_formula_moiety 'C36 H43 Fe I Ir N4, B F4'
_chemical_formula_sum 'C36 H43 B F4 Fe I Ir N4'
_chemical_formula_weight 993.50
_chemical_name_systematic
;
 ? 
;
_space_group_crystal_system monoclinic
_space_group_IT_number 14
_space_group_name_Hall '-P 2ybc'
_space_group_name_H-M_alt 'P 1 21/c 1'
_symmetry_space_group_name_Hall '-P 2ybc'
_symmetry_space_group_name_H-M 'P 1 21/c 1'
_atom_sites_solution_hydrogens geom
_atom_sites_solution_primary iterative
_audit_creation_date 2016-04-25
_audit_creation_method
;
Olex2 1.2
(compiled 2016.02.19 svn.r3266 for OlexSys, GUI svn.r5155)
;
_cell_angle_alpha 90
_cell_angle_beta 104.285(4)
_cell_angle_gamma 90
_cell_formula_units_Z 4
_cell_length_a 18.7844(7)
_cell_length_b 10.9697(3)
_cell_length_c 18.5044(6)
_cell_measurement_reflns_used 11664
_cell_measurement_temperature 200.00(14)
_cell_measurement_theta_max 27.6300
_cell_measurement_theta_min 3.7620
_cell_volume 3695.1(2)
_computing_cell_refinement 'CrysAlisPro 1.171.38.41r (Rigaku OD, 2015)'
_computing_data_collection 'CrysAlisPro 1.171.38.41r (Rigaku OD, 2015)'
_computing_data_reduction 'CrysAlisPro 1.171.38.41r (Rigaku OD, 2015)'
_computing_molecular_graphics 'Olex2 (Dolomanov et al., 2009)'
_computing_publication_material 'Olex2 (Dolomanov et al., 2009)'
_computing_structure_refinement 'ShelXL (Sheldrick, 2015)'
_computing_structure_solution
;
Superflip (Palatinus & Chapuis, 2007;Palatinus & van der Lee, 2008;
Palatinus et al., 2012)
;
_diffrn_ambient_temperature 293(2)
_diffrn_detector_area_resol_mean 10.4051
_diffrn_detector_type Atlas
_diffrn_measured_fraction_theta_full 0.999
_diffrn_measured_fraction_theta_max 0.902
_diffrn_measurement_details
;
List of Runs (angles in degrees, time in seconds):

--------------------------------------------------------------------------
  1  \w    -85.00 -37.40   0.70   40.00    --  -11.13 151.00 154.26   68
  2  \w    -20.00  29.70   0.70   40.00    --  -11.13 -99.00 -90.00   71
  3  \w    -69.00  57.70   0.70   40.00    --   12.06 -19.00-180.00  181
  4  \w    -77.00  99.40   0.70   40.00    --   12.06   0.00 120.00  252
  5  \w    -45.00  -6.50   0.70   40.00    --  -11.13  77.00   0.00   55
;
_diffrn_measurement_device 'four-circle diffractometer'
_diffrn_measurement_device_type 'SuperNova, Dual, Cu at zero, Atlas'
_diffrn_measurement_method '\w scans'
_diffrn_radiation_type MoK\a
_diffrn_radiation_wavelength 0.71073
_diffrn_reflns_av_R_equivalents 0.0436
_diffrn_reflns_av_unetI/netI 0.0365
_diffrn_reflns_Laue_measured_fraction_full 0.999
_diffrn_reflns_Laue_measured_fraction_max 0.902
_diffrn_reflns_limit_h_max 25
_diffrn_reflns_limit_h_min -23
_diffrn_reflns_limit_k_max 15
_diffrn_reflns_limit_k_min -14
_diffrn_reflns_limit_l_max 22
_diffrn_reflns_limit_l_min -24
_diffrn_reflns_number 42436
_diffrn_reflns_point_group_measured_fraction_full 0.999
_diffrn_reflns_point_group_measured_fraction_max 0.902
_diffrn_reflns_theta_full 25.242
_diffrn_reflns_theta_max 29.410
_diffrn_reflns_theta_min 2.908
_exptl_absorpt_coefficient_mu 4.877
_exptl_absorpt_correction_T_max 1.00000
_exptl_absorpt_correction_T_min 0.49449
_exptl_absorpt_correction_type multi-scan
_exptl_absorpt_process_details
;
CrysAlisPro 1.171.38.41r (Rigaku Oxford Diffraction, 2015)
Empirical absorption correction using spherical harmonics,
 implemented in SCALE3 ABSPACK scaling algorithm.
;
_exptl_crystal_colour 'clear dark brown'
_exptl_crystal_colour_lustre clear
_exptl_crystal_colour_modifier dark
_exptl_crystal_colour_primary brown
_exptl_crystal_density_diffrn 1.786
_exptl_crystal_density_method 'not measured'
_exptl_crystal_description prism
_exptl_crystal_F_000 1936
_exptl_crystal_size_max 0.435
_exptl_crystal_size_mid 0.124
_exptl_crystal_size_min 0.042
_refine_diff_density_max 2.492
_refine_diff_density_min -1.099
_refine_diff_density_rms 0.153
_refine_ls_extinction_method none
_refine_ls_goodness_of_fit_ref 1.081
_refine_ls_hydrogen_treatment constr
_refine_ls_matrix_type full
_refine_ls_number_parameters 437
_refine_ls_number_reflns 9203
_refine_ls_number_restraints 9
_refine_ls_restrained_S_all 1.082
_refine_ls_R_factor_all 0.0779
_refine_ls_R_factor_gt 0.0477
_refine_ls_shift/su_max 0.001
_refine_ls_shift/su_mean 0.000
_refine_ls_structure_factor_coef Fsqd
_refine_ls_weighting_details 'w=1/[\s^2^(Fo^2^)+(0.0559P)^2^+18.1816P] where P=(Fo^2^+2Fc^2^)/3'
_refine_ls_weighting_scheme calc
_refine_ls_wR_factor_gt 0.1206
_refine_ls_wR_factor_ref 0.1430
_reflns_Friedel_coverage 0.000
_reflns_number_gt 6452
_reflns_number_total 9203
_reflns_threshold_expression 'I > 2\s(I)'
_cod_data_source_file om6b00517_si_005.cif
_cod_data_source_block str1837
_cod_depositor_comments 'Adding full bibliography for 4086627--4086629.cif.'
_cod_database_code 4086628
_shelx_space_group_comment
;
The symmetry employed for this shelxl refinement is uniquely defined
by the following loop, which should always be used as a source of
symmetry information in preference to the above space-group names.
They are only intended as comments.
;
_olex2_refinement_description
;
1. Fixed Uiso
 At 1.2 times of:
  All C(H) groups, All C(H,H) groups
 At 1.5 times of:
  All C(H,H,H) groups
2. Restrained distances
 C7-C8 = C8-C9
 1.54 with sigma of 0.02
3. Rigid bond restraints
 C8, C9
 with sigma for 1-2 distances of 0.01 and sigma for 1-3 distances of 0.01
 C9, C8
 with sigma for 1-2 distances of 0.01 and sigma for 1-3 distances of 0.01
 C8, C9
 with sigma for 1-2 distances of 0.001 and sigma for 1-3 distances of 0.001
4. Uiso/Uaniso restraints and constraints
C8 \\sim C9: within 1.7A with sigma of 0.04 and sigma for terminal atoms of 0.08
C8 \\sim C9: within 1.7A with sigma of 0.004 and sigma for terminal atoms of
0.08
5.a Ternary CH refined with riding coordinates:
 C33(H33), C19(H19), C22(H22), C21(H21), C27(H27), C20(H20), C24(H24),
 C26(H26), C23(H23), C32(H32), C25(H25)
5.b Secondary CH2 refined with riding coordinates:
 C30(H30A,H30B), C2(H2A,H2B), C3(H3A,H3B), C31(H31A,H31B), C7(H7A,H7B), C6(H6A,
 H6B), C35(H35A,H35B), C34(H34A,H34B), C8(H8A,H8B)
5.c Aromatic/amide H refined with riding coordinates:
 C12(H12), C15(H15)
5.d Idealised Me refined as rotating group:
 C28(H28A,H28B,H28C), C5(H5A,H5B,H5C), C16(H16A,H16B,H16C), C9(H9A,H9B,H9C)
;
_shelx_shelxl_version_number 2014/7
_olex2_submission_special_instructions 'No special instructions were received'
_oxdiff_exptl_absorpt_empirical_details
;
Empirical correction (ABSPACK) includes:
- Absorption correction using spherical harmonics
- Frame scaling
;

loop_
_space_group_symop_operation_xyz
'x, y, z'
'-x, y+1/2, -z+1/2'
'-x, -y, -z'
'x, -y-1/2, z-1/2'

loop_
_atom_site_label
_atom_site_type_symbol
_atom_site_fract_x
_atom_site_fract_y
_atom_site_fract_z
_atom_site_U_iso_or_equiv
_atom_site_adp_type
_atom_site_occupancy
_atom_site_site_symmetry_order
_atom_site_calc_flag
_atom_site_refinement_flags_posn
_atom_site_refinement_flags_adp
Ir1 Ir 0.40395(2) 0.24943(2) 0.40785(2) 0.04354(10) Uani 1 1 d . .
I1 I 0.42492(3) 0.16095(5) 0.54509(3) 0.06402(17) Uani 1 1 d . .
Fe1 Fe -0.18672(5) -0.00164(8) 0.37595(5) 0.0377(2) Uani 1 1 d . .
F1 F 0.0714(3) -0.1873(5) 0.4223(3) 0.0744(14) Uani 1 1 d . .
C1 C 0.2957(4) 0.2328(6) 0.3906(4) 0.0424(15) Uani 1 1 d . .
F3 F 0.1165(5) -0.3747(6) 0.4181(5) 0.136(3) Uani 1 1 d . .
C33 C 0.3933(5) 0.2485(10) 0.2921(5) 0.069(3) Uani 1 1 d . .
H33 H 0.3462 0.2165 0.2631 0.083 Uiso 1 1 calc R .
F2 F 0.0964(4) -0.2501(6) 0.3177(4) 0.100(2) Uani 1 1 d . .
N2 N 0.2524(3) 0.1373(5) 0.3574(3) 0.0445(13) Uani 1 1 d . .
N3 N -0.0233(3) 0.2645(4) 0.3727(3) 0.0319(10) Uani 1 1 d . .
N4 N -0.0179(3) 0.0891(4) 0.3187(2) 0.0311(10) Uani 1 1 d . .
F4 F 0.0034(3) -0.3335(5) 0.3514(3) 0.0874(17) Uani 1 1 d . .
N1 N 0.2461(3) 0.3177(5) 0.4042(3) 0.0395(12) Uani 1 1 d . .
C18 C -0.1390(3) 0.1474(5) 0.3414(3) 0.0338(12) Uani 1 1 d . .
C36 C 0.5191(4) 0.2127(9) 0.4075(5) 0.063(2) Uani 1 1 d . .
C19 C -0.1726(4) 0.1784(5) 0.4006(4) 0.0382(13) Uani 1 1 d . .
H19 H -0.1474 0.2128 0.4491 0.046 Uiso 1 1 calc R .
C22 C -0.1959(4) 0.0995(6) 0.2815(4) 0.0439(15) Uani 1 1 d . .
H22 H -0.1898 0.0697 0.2335 0.053 Uiso 1 1 calc R .
C13 C 0.0490(3) 0.2505(5) 0.3691(3) 0.0300(11) Uani 1 1 d . .
C17 C -0.0628(3) 0.1665(5) 0.3431(3) 0.0310(12) Uani 1 1 d . .
C30 C 0.5132(7) 0.4477(11) 0.3901(7) 0.100(4) Uani 1 1 d . .
H30A H 0.5115 0.5168 0.4224 0.120 Uiso 1 1 calc R .
H30B H 0.5590 0.4528 0.3749 0.120 Uiso 1 1 calc R .
C14 C 0.0519(4) 0.1373(5) 0.3342(3) 0.0337(13) Uani 1 1 d . .
C10 C 0.1782(4) 0.1585(6) 0.3521(3) 0.0379(13) Uani 1 1 d . .
C11 C 0.1749(4) 0.2744(5) 0.3845(3) 0.0345(13) Uani 1 1 d . .
C2 C 0.2670(4) 0.4338(6) 0.4424(4) 0.0443(15) Uani 1 1 d . .
H2A H 0.2330 0.4966 0.4183 0.053 Uiso 1 1 calc R .
H2B H 0.3157 0.4565 0.4380 0.053 Uiso 1 1 calc R .
C12 C 0.1097(3) 0.3236(5) 0.3940(3) 0.0335(12) Uani 1 1 d . .
H12 H 0.1072 0.3998 0.4153 0.040 Uiso 1 1 calc R .
C21 C -0.2619(4) 0.1023(7) 0.3047(4) 0.0507(17) Uani 1 1 d . .
H21 H -0.3096 0.0734 0.2751 0.061 Uiso 1 1 calc R .
C27 C -0.1672(7) -0.1827(7) 0.3607(6) 0.076(3) Uani 1 1 d . .
H27 H -0.1612 -0.2193 0.3142 0.092 Uiso 1 1 calc R .
C20 C -0.2488(4) 0.1498(6) 0.3770(4) 0.0467(16) Uani 1 1 d . .
H20 H -0.2854 0.1612 0.4061 0.056 Uiso 1 1 calc R .
C29 C 0.5140(4) 0.3305(8) 0.4354(5) 0.064(2) Uani 1 1 d . .
C24 C -0.1427(5) -0.0897(7) 0.4733(4) 0.060(2) Uani 1 1 d . .
H24 H -0.1167 -0.0511 0.5201 0.072 Uiso 1 1 calc R .
C28 C -0.0504(4) 0.3744(6) 0.4033(5) 0.0491(17) Uani 1 1 d . .
H28A H -0.0407 0.3676 0.4566 0.074 Uiso 1 1 calc GR .
H28B H -0.1024 0.3821 0.3827 0.074 Uiso 1 1 calc GR .
H28C H -0.0259 0.4451 0.3906 0.074 Uiso 1 1 calc GR .
C3 C 0.2668(4) 0.4268(6) 0.5245(4) 0.0459(16) Uani 1 1 d . .
H3A H 0.2206 0.3921 0.5289 0.055 Uiso 1 1 calc R .
H3B H 0.3059 0.3727 0.5499 0.055 Uiso 1 1 calc R .
C26 C -0.2332(6) -0.1680(7) 0.3801(5) 0.067(2) Uani 1 1 d . .
H26 H -0.2815 -0.1937 0.3503 0.080 Uiso 1 1 calc R .
C15 C 0.1175(4) 0.0866(6) 0.3252(3) 0.0387(14) Uani 1 1 d . .
H15 H 0.1199 0.0112 0.3030 0.046 Uiso 1 1 calc R .
C31 C 0.4521(6) 0.4582(13) 0.3235(9) 0.125(6) Uani 1 1 d . .
H31A H 0.4718 0.4500 0.2799 0.150 Uiso 1 1 calc R .
H31B H 0.4318 0.5396 0.3224 0.150 Uiso 1 1 calc R .
C4 C 0.2771(5) 0.5502(7) 0.5625(4) 0.058(2) Uani 1 1 d . .
C5 C 0.2798(6) 0.5361(8) 0.6449(5) 0.077(3) Uani 1 1 d . .
H5A H 0.2392 0.4869 0.6504 0.116 Uiso 1 1 calc GR .
H5B H 0.2769 0.6149 0.6665 0.116 Uiso 1 1 calc GR .
H5C H 0.3251 0.4974 0.6699 0.116 Uiso 1 1 calc GR .
C23 C -0.1101(6) -0.1347(8) 0.4179(5) 0.066(2) Uani 1 1 d . .
H23 H -0.0577 -0.1328 0.4188 0.080 Uiso 1 1 calc R .
C16 C -0.0385(4) -0.0226(5) 0.2769(3) 0.0380(14) Uani 1 1 d . .
H16A H -0.0838 -0.0526 0.2852 0.057 Uiso 1 1 calc GR .
H16B H -0.0006 -0.0825 0.2930 0.057 Uiso 1 1 calc GR .
H16C H -0.0446 -0.0067 0.2247 0.057 Uiso 1 1 calc GR .
C7 C 0.2823(6) -0.0773(7) 0.3974(6) 0.079(3) Uani 1 1 d D .
H7A H 0.2351 -0.0748 0.4100 0.095 Uiso 1 1 calc R .
H7B H 0.3193 -0.0546 0.4419 0.095 Uiso 1 1 calc R .
C32 C 0.3898(5) 0.3671(10) 0.3166(6) 0.077(3) Uani 1 1 d . .
H32 H 0.3407 0.4034 0.3014 0.092 Uiso 1 1 calc R .
B1 B 0.0737(5) -0.2895(8) 0.3799(5) 0.049(2) Uani 1 1 d . .
C6 C 0.2816(5) 0.0178(8) 0.3399(5) 0.065(2) Uani 1 1 d . .
H6A H 0.3313 0.0293 0.3347 0.078 Uiso 1 1 calc R .
H6B H 0.2519 -0.0108 0.2924 0.078 Uiso 1 1 calc R .
C25 C -0.2193(5) -0.1114(7) 0.4505(5) 0.060(2) Uani 1 1 d . .
H25 H -0.2557 -0.0916 0.4787 0.072 Uiso 1 1 calc R .
C35 C 0.5262(6) 0.1880(12) 0.3298(5) 0.089(3) Uani 1 1 d . .
H35A H 0.5612 0.2456 0.3187 0.107 Uiso 1 1 calc R .
H35B H 0.5469 0.1071 0.3290 0.107 Uiso 1 1 calc R .
C34 C 0.4598(6) 0.1948(16) 0.2707(6) 0.118(5) Uani 1 1 d . .
H34A H 0.4474 0.1132 0.2515 0.142 Uiso 1 1 calc R .
H34B H 0.4698 0.2433 0.2305 0.142 Uiso 1 1 calc R .
C9 C 0.3643(10) -0.2182(18) 0.3585(12) 0.228(12) Uani 1 1 d D U
H9A H 0.3553 -0.2175 0.3051 0.343 Uiso 1 1 calc GR .
H9B H 0.3885 -0.2928 0.3776 0.343 Uiso 1 1 calc GR .
H9C H 0.3949 -0.1502 0.3788 0.343 Uiso 1 1 calc GR .
C8 C 0.2967(10) -0.2096(13) 0.3788(10) 0.197(10) Uani 1 1 d D U
H8A H 0.2981 -0.2609 0.4218 0.237 Uiso 1 1 calc R .
H8B H 0.2572 -0.2381 0.3381 0.237 Uiso 1 1 calc R .

loop_
_atom_site_aniso_label
_atom_site_aniso_U_11
_atom_site_aniso_U_22
_atom_site_aniso_U_33
_atom_site_aniso_U_23
_atom_site_aniso_U_13
_atom_site_aniso_U_12
Ir1 0.03806(15) 0.05304(18) 0.04016(16) 0.00209(11) 0.01088(11) 0.01041(11)
I1 0.0680(4) 0.0731(4) 0.0489(3) 0.0090(2) 0.0105(2) 0.0103(3)
Fe1 0.0484(5) 0.0326(4) 0.0331(4) 0.0004(3) 0.0117(4) -0.0054(4)
F1 0.094(4) 0.064(3) 0.056(3) -0.025(2) 0.001(3) 0.012(3)
C1 0.039(4) 0.051(4) 0.039(3) 0.000(3) 0.013(3) 0.011(3)
F3 0.135(6) 0.070(4) 0.169(7) 0.002(4) -0.030(5) 0.049(4)
C33 0.040(4) 0.120(9) 0.049(5) 0.020(5) 0.012(4) 0.019(5)
F2 0.122(6) 0.111(5) 0.081(4) -0.031(3) 0.050(4) -0.023(4)
N2 0.044(3) 0.048(3) 0.043(3) -0.010(2) 0.014(3) 0.010(2)
N3 0.036(3) 0.028(2) 0.031(2) -0.0002(18) 0.007(2) 0.0002(19)
N4 0.041(3) 0.031(2) 0.019(2) -0.0012(18) 0.0036(19) -0.001(2)
F4 0.073(4) 0.087(4) 0.102(4) -0.041(3) 0.019(3) -0.013(3)
N1 0.037(3) 0.042(3) 0.042(3) -0.001(2) 0.015(2) 0.005(2)
C18 0.042(3) 0.029(3) 0.028(3) 0.003(2) 0.004(2) -0.001(2)
C36 0.036(4) 0.096(6) 0.057(5) -0.007(4) 0.013(4) 0.009(4)
C19 0.043(3) 0.032(3) 0.039(3) -0.002(2) 0.010(3) -0.004(3)
C22 0.055(4) 0.040(3) 0.031(3) 0.005(3) 0.000(3) -0.007(3)
C13 0.035(3) 0.028(3) 0.028(3) 0.006(2) 0.010(2) 0.004(2)
C17 0.041(3) 0.028(3) 0.022(2) 0.003(2) 0.004(2) 0.001(2)
C30 0.088(8) 0.091(8) 0.119(10) 0.030(7) 0.022(7) -0.022(6)
C14 0.047(4) 0.033(3) 0.020(2) 0.002(2) 0.007(2) 0.002(2)
C10 0.042(3) 0.043(3) 0.030(3) -0.002(2) 0.011(3) 0.009(3)
C11 0.042(3) 0.034(3) 0.029(3) 0.001(2) 0.012(3) 0.000(2)
C2 0.036(3) 0.038(3) 0.060(4) -0.003(3) 0.014(3) -0.001(3)
C12 0.041(3) 0.028(3) 0.032(3) 0.000(2) 0.010(3) 0.004(2)
C21 0.040(4) 0.050(4) 0.054(4) 0.002(3) -0.004(3) -0.011(3)
C27 0.130(9) 0.035(4) 0.087(7) 0.007(4) 0.071(7) -0.001(5)
C20 0.048(4) 0.037(3) 0.060(4) -0.006(3) 0.021(3) -0.001(3)
C29 0.035(4) 0.076(6) 0.079(6) 0.002(5) 0.010(4) 0.001(4)
C24 0.081(6) 0.055(4) 0.043(4) 0.023(3) 0.013(4) 0.003(4)
C28 0.047(4) 0.029(3) 0.073(5) -0.011(3) 0.018(4) 0.001(3)
C3 0.044(4) 0.041(4) 0.053(4) -0.005(3) 0.011(3) 0.002(3)
C26 0.093(7) 0.046(4) 0.062(5) 0.004(4) 0.022(5) -0.023(4)
C15 0.048(4) 0.039(3) 0.029(3) -0.005(2) 0.010(3) 0.007(3)
C31 0.068(7) 0.125(10) 0.171(13) 0.088(10) 0.006(8) -0.005(7)
C4 0.076(5) 0.038(4) 0.051(4) -0.005(3) 0.000(4) 0.004(3)
C5 0.108(8) 0.056(5) 0.054(5) -0.007(4) -0.006(5) 0.014(5)
C23 0.080(6) 0.053(5) 0.077(6) 0.035(4) 0.041(5) 0.025(4)
C16 0.052(4) 0.035(3) 0.027(3) -0.003(2) 0.010(3) -0.003(3)
C7 0.073(6) 0.049(5) 0.101(7) -0.019(5) -0.006(5) 0.016(4)
C32 0.040(4) 0.102(8) 0.091(7) 0.053(6) 0.021(4) 0.016(4)
B1 0.057(5) 0.044(4) 0.047(5) -0.019(3) 0.012(4) 0.005(4)
C6 0.056(5) 0.076(6) 0.060(5) -0.037(4) 0.009(4) 0.016(4)
C25 0.079(6) 0.054(5) 0.055(5) 0.013(4) 0.028(4) -0.006(4)
C35 0.065(6) 0.139(10) 0.067(6) -0.018(6) 0.024(5) 0.037(6)
C34 0.070(7) 0.237(15) 0.051(6) -0.015(8) 0.023(5) 0.059(9)
C9 0.169(14) 0.211(19) 0.23(2) -0.127(17) -0.087(13) 0.111(15)
C8 0.168(13) 0.155(13) 0.196(17) -0.123(13) -0.094(12) 0.087(12)

loop_
_atom_type_symbol
_atom_type_description
_atom_type_scat_dispersion_real
_atom_type_scat_dispersion_imag
_atom_type_scat_source
C C 0.0033 0.0016 'International Tables Vol C Tables 4.2.6.8 and 6.1.1.4'
H H 0.0000 0.0000 'International Tables Vol C Tables 4.2.6.8 and 6.1.1.4'
B B 0.0013 0.0007 'International Tables Vol C Tables 4.2.6.8 and 6.1.1.4'
F F 0.0171 0.0103 'International Tables Vol C Tables 4.2.6.8 and 6.1.1.4'
Fe Fe 0.3463 0.8444 'International Tables Vol C Tables 4.2.6.8 and 6.1.1.4'
I I -0.4742 1.8119 'International Tables Vol C Tables 4.2.6.8 and 6.1.1.4'
Ir Ir -1.4442 7.9887 'International Tables Vol C Tables 4.2.6.8 and 6.1.1.4'
N N 0.0061 0.0033 'International Tables Vol C Tables 4.2.6.8 and 6.1.1.4'

loop_
_exptl_crystal_face_index_h
_exptl_crystal_face_index_k
_exptl_crystal_face_index_l
_exptl_crystal_face_perp_dist
-26 0 3 0.0317
26 1 -3 0.0167
13 -13 -3 0.1456
-2 -1 -25 0.0515
2 1 25 0.0614
1 -11 -19 0.0961
-1 12 17 0.1896
-4 9 -19 0.1661
4 -13 12 0.1735
-26 -1 3 0.0249
-21 0 -10 0.0349
21 1 10 0.0332
-17 -8 -10 0.0779
-20 6 -8 0.1023

loop_
_geom_angle_atom_site_label_1
_geom_angle_atom_site_label_2
_geom_angle_atom_site_label_3
_geom_angle
C1 Ir1 I1 91.4(2)
C1 Ir1 C33 90.0(3)
C1 Ir1 C36 161.7(3)
C1 Ir1 C29 160.7(3)
C1 Ir1 C32 90.3(3)
C33 Ir1 I1 158.0(3)
C33 Ir1 C36 81.0(3)
C33 Ir1 C29 94.9(4)
C36 Ir1 I1 91.2(2)
C29 Ir1 I1 91.0(2)
C29 Ir1 C36 37.2(3)
C32 Ir1 I1 163.3(3)
C32 Ir1 C33 38.6(4)
C32 Ir1 C36 92.3(3)
C32 Ir1 C29 82.1(4)
C18 Fe1 C27 128.7(3)
C18 Fe1 C23 111.4(3)
C19 Fe1 C18 41.2(2)
C19 Fe1 C22 69.1(3)
C19 Fe1 C27 162.7(4)
C19 Fe1 C20 41.1(3)
C19 Fe1 C24 105.1(3)
C19 Fe1 C26 154.0(3)
C19 Fe1 C23 124.3(4)
C19 Fe1 C25 117.9(3)
C22 Fe1 C18 41.2(2)
C22 Fe1 C27 112.9(3)
C22 Fe1 C23 127.6(3)
C21 Fe1 C18 68.6(3)
C21 Fe1 C19 68.4(3)
C21 Fe1 C22 40.5(3)
C21 Fe1 C27 125.0(4)
C21 Fe1 C20 40.3(3)
C21 Fe1 C24 155.4(3)
C21 Fe1 C26 107.0(4)
C21 Fe1 C23 162.1(4)
C21 Fe1 C25 119.7(3)
C27 Fe1 C23 40.1(4)
C20 Fe1 C18 69.2(3)
C20 Fe1 C22 68.7(3)
C20 Fe1 C27 156.2(4)
C20 Fe1 C26 118.7(4)
C20 Fe1 C23 157.5(4)
C20 Fe1 C25 102.0(3)
C24 Fe1 C18 123.0(3)
C24 Fe1 C22 161.4(3)
C24 Fe1 C27 67.3(4)
C24 Fe1 C20 119.3(3)
C24 Fe1 C26 67.9(4)
C24 Fe1 C23 40.2(3)
C24 Fe1 C25 40.8(3)
C26 Fe1 C18 163.1(3)
C26 Fe1 C22 125.1(3)
C26 Fe1 C27 39.6(4)
C26 Fe1 C23 67.5(4)
C26 Fe1 C25 40.5(3)
C25 Fe1 C18 156.1(3)
C25 Fe1 C22 157.8(3)
C25 Fe1 C27 67.3(3)
C25 Fe1 C23 68.0(3)
N2 C1 Ir1 127.7(5)
N2 C1 N1 104.1(6)
N1 C1 Ir1 128.1(5)
C32 C33 Ir1 70.2(5)
C32 C33 C34 123.9(11)
C34 C33 Ir1 113.0(6)
C1 N2 C10 112.1(5)
C1 N2 C6 124.0(6)
C10 N2 C6 123.2(6)
C13 N3 C28 123.1(5)
C17 N3 C13 109.9(5)
C17 N3 C28 127.0(5)
C17 N4 C14 109.3(5)
C17 N4 C16 127.1(5)
C14 N4 C16 123.3(5)
C1 N1 C2 124.2(6)
C11 N1 C1 111.9(5)
C11 N1 C2 123.6(5)
C19 C18 Fe1 68.9(3)
C19 C18 C22 107.0(6)
C19 C18 C17 124.8(5)
C22 C18 Fe1 69.4(3)
C22 C18 C17 128.1(6)
C17 C18 Fe1 128.4(4)
C29 C36 Ir1 71.0(4)
C29 C36 C35 123.2(10)
C35 C36 Ir1 110.8(6)
C18 C19 Fe1 69.8(3)
C20 C19 Fe1 69.6(4)
C20 C19 C18 108.1(6)
C18 C22 Fe1 69.4(3)
C21 C22 Fe1 69.3(4)
C21 C22 C18 107.5(6)
N3 C13 C14 105.7(5)
C12 C13 N3 131.3(5)
C12 C13 C14 123.0(6)
N3 C17 N4 108.1(5)
N3 C17 C18 124.9(5)
N4 C17 C18 126.9(5)
C31 C30 C29 115.1(9)
N4 C14 C13 106.9(5)
N4 C14 C15 130.1(6)
C15 C14 C13 122.8(6)
N2 C10 C11 105.6(6)
C15 C10 N2 131.0(6)
C15 C10 C11 123.3(6)
N1 C11 C10 106.2(5)
N1 C11 C12 131.3(6)
C12 C11 C10 122.4(6)
N1 C2 C3 111.8(5)
C13 C12 C11 114.5(5)
C22 C21 Fe1 70.2(4)
C20 C21 Fe1 70.0(4)
C20 C21 C22 109.8(6)
C26 C27 Fe1 69.5(5)
C26 C27 C23 109.0(8)
C23 C27 Fe1 70.4(5)
C19 C20 Fe1 69.4(4)
C21 C20 Fe1 69.7(4)
C21 C20 C19 107.6(6)
C36 C29 Ir1 71.7(5)
C36 C29 C30 124.4(9)
C30 C29 Ir1 109.4(6)
C23 C24 Fe1 71.1(4)
C23 C24 C25 108.5(8)
C25 C24 Fe1 69.8(4)
C4 C3 C2 112.7(6)
C27 C26 Fe1 71.0(5)
C27 C26 C25 108.6(9)
C25 C26 Fe1 69.9(4)
C10 C15 C14 113.9(6)
C30 C31 C32 116.4(9)
C3 C4 C5 110.1(7)
C27 C23 Fe1 69.5(5)
C24 C23 Fe1 68.7(4)
C24 C23 C27 106.9(8)
C6 C7 C8 118.3(12)
C33 C32 Ir1 71.2(5)
C33 C32 C31 123.2(10)
C31 C32 Ir1 113.4(7)
F1 B1 F2 106.2(7)
F1 B1 F4 109.9(7)
F3 B1 F1 111.9(7)
F3 B1 F2 113.1(8)
F3 B1 F4 110.8(8)
F4 B1 F2 104.6(7)
N2 C6 C7 113.6(7)
C24 C25 Fe1 69.4(4)
C26 C25 Fe1 69.6(4)
C26 C25 C24 107.0(8)
C34 C35 C36 116.9(8)
C35 C34 C33 115.8(8)
C9 C8 C7 110.1(15)

loop_
_geom_bond_atom_site_label_1
_geom_bond_atom_site_label_2
_geom_bond_distance
Ir1 I1 2.6558(6)
Ir1 C1 1.988(7)
Ir1 C33 2.101(9)
Ir1 C36 2.201(8)
Ir1 C29 2.192(8)
Ir1 C32 2.089(8)
Fe1 C18 2.041(6)
Fe1 C19 2.030(6)
Fe1 C22 2.041(6)
Fe1 C21 2.028(7)
Fe1 C27 2.052(8)
Fe1 C20 2.033(7)
Fe1 C24 2.031(7)
Fe1 C26 2.033(8)
Fe1 C23 2.063(8)
Fe1 C25 2.036(7)
F1 B1 1.375(9)
C1 N2 1.374(9)
C1 N1 1.384(8)
F3 B1 1.319(11)
C33 C32 1.384(14)
C33 C34 1.519(12)
F2 B1 1.391(11)
N2 C10 1.392(8)
N2 C6 1.487(9)
N3 C13 1.383(8)
N3 C17 1.345(7)
N3 C28 1.475(8)
N4 C17 1.350(8)
N4 C14 1.378(8)
N4 C16 1.450(7)
F4 B1 1.383(10)
N1 C11 1.382(8)
N1 C2 1.462(8)
C18 C19 1.434(9)
C18 C22 1.436(8)
C18 C17 1.439(9)
C36 C29 1.403(13)
C36 C35 1.501(12)
C19 C20 1.425(9)
C22 C21 1.409(10)
C13 C14 1.407(8)
C13 C12 1.377(8)
C30 C29 1.533(14)
C30 C31 1.468(16)
C14 C15 1.399(9)
C10 C11 1.414(8)
C10 C15 1.374(9)
C11 C12 1.389(9)
C2 C3 1.522(10)
C21 C20 1.400(10)
C27 C26 1.383(13)
C27 C23 1.411(14)
C24 C23 1.407(12)
C24 C25 1.417(12)
C3 C4 1.517(10)
C26 C25 1.408(12)
C31 C32 1.521(15)
C4 C5 1.521(12)
C7 C6 1.489(14)
C7 C8 1.531(12)
C35 C34 1.443(14)
C9 C8 1.413(17)
